data_1000419
loop_
_publ_author_name
'Hemon, A'
'Courbion, G'

_publ_section_title
;
Na Cd Al F6: a new structure with (Al F5)n(2n-) chains and "independent
F(-)"
;
_journal_coden_ASTM JSSCBI
_journal_name_full 'Journal of Solid State Chemistry'
_journal_page_first 249
_journal_page_last 254
_journal_paper_doi 10.1016/0022-4596(90)90140-S
_journal_volume 86
_journal_year 1990
_chemical_formula_structural 'Na Cd (Al F5) F'
_chemical_formula_sum 'Al Cd F6 Na'
_chemical_name_systematic
;
Sodium cadmium pentafluoroaluminate fluoride
;
_space_group_IT_number 62
_symmetry_cell_setting orthorhombic
_symmetry_Int_Tables_number 62
_symmetry_space_group_name_Hall '-P 2ac 2n'
_symmetry_space_group_name_H-M 'P n m a'
_cell_angle_alpha 90
_cell_angle_beta 90
_cell_angle_gamma 90
_cell_formula_units_Z 4
_cell_length_a 12.506(1)
_cell_length_b 3.6406(6)
_cell_length_c 9.902(1)
_cell_volume 450.8
_refine_ls_R_factor_all 0.019
_cod_database_code 1000419

loop_
_symmetry_equiv_pos_as_xyz
x,y,z
1/2+x,1/2-y,1/2-z
-x,1/2+y,-z
1/2-x,-y,1/2+z
-x,-y,-z
1/2-x,1/2+y,1/2+z
x,1/2-y,z
1/2+x,y,1/2-z

loop_
_atom_site_aniso_label
_atom_site_aniso_U_11
_atom_site_aniso_U_12
_atom_site_aniso_U_13
_atom_site_aniso_U_22
_atom_site_aniso_U_23
_atom_site_aniso_U_33
Cd1 0.0095(1) 0. -0.0016(1) 0.0079(1) 0. 0.0113(1)
Al1 0.0080(3) 0. -0.0012(3) 0.0056(3) 0. 0.0082(4)
Na1 0.0144(5) 0. 0.0050(5) 0.0126(5) 0. 0.0111(6)
F1 0.0139(8) 0. -0.0008(7) 0.0187(9) 0. 0.0072(8)
F2 0.0106(8) 0. 0.0009(7) 0.0165(9) 0. 0.0226(11)
F3 0.0251(10) 0. 0.0017(8) 0.0062(7) 0. 0.0208(11)
F4 0.0192(8) 0. -0.0037(7) 0.0113(8) 0. 0.0094(9)
F5 0.0104(7) 0. 0.0009(6) 0.0107(8) 0. 0.0104(8)
F6 0.0095(7) 0. -0.0003(6) 0.0189(9) 0. 0.0116(9)

loop_
_atom_site_label
_atom_site_type_symbol
_atom_site_symmetry_multiplicity
_atom_site_Wyckoff_symbol
_atom_site_fract_x
_atom_site_fract_y
_atom_site_fract_z
_atom_site_occupancy
_atom_site_attached_hydrogens
_atom_site_calc_flag
Cd1 Cd2+ 4 c 0.1197 0.25 0.4998 1. 0 d
Al1 Al3+ 4 c 0.3354(1) 0.25 0.6802(1) 1. 0 d
Na1 Na1+ 4 c 0.4142(1) 0.25 0.3255(1) 1. 0 d
F1 F1- 4 c 0.3000(1) 0.25 0.5046(2) 1. 0 d
F2 F1- 4 c 0.4728(1) 0.25 0.6443(2) 1. 0 d
F3 F1- 4 c 0.1663(2) 0.25 0.1868(2) 1. 0 d
F4 F1- 4 c 0.3567(1) 0.25 0.8611(2) 1. 0 d
F5 F1- 4 c 0.4574(1) 0.25 0.0977(2) 1. 0 d
F6 F1- 4 c 0.1925(1) 0.25 0.7138(2) 1. 0 d

loop_
_atom_type_symbol
_atom_type_oxidation_number
Cd2+ 2.000
Al3+ 3.000
Na1+ 1.000
F1- -1.000
